data_7102303
loop_
_publ_author_name
'Medlycott, Elaine A.'
'Hanan, Garry S.'

_publ_section_title
;
 Minimal structural reorganisation in the electrochemical oxidation of a
 dinuclear, double helical Cu(I) complex of a triazine-based pentadentate
 ligand
;
_journal_coden_ASTM CHCOFS
_journal_issue 46
_journal_name_full
;
 Chemical Communications (Cambridge, United Kingdom)
;
_journal_page_first 4884
_journal_page_last 4886
_journal_paper_doi 10.1039/b711765e
_journal_year 2007
_chemical_compound_source 'Synthesized by the authors. See text'
_chemical_formula_moiety 'C58 H36 Br2 Cu2 N14, 2(F6 P)'
_chemical_formula_sum 'C58 H36 Br2 Cu2 F12 N14 P2'
_chemical_formula_weight 1505.85
_space_group_IT_number 14
_symmetry_cell_setting monoclinic
_symmetry_space_group_name_Hall '-P 2ybc'
_symmetry_space_group_name_H-M 'P 1 21/c 1'
_atom_sites_solution_hydrogens geom
_atom_sites_solution_primary direct
_atom_sites_solution_secondary difmap
_audit_creation_method SHELXL-97
_cell_angle_alpha 90.00
_cell_angle_beta 98.733(4)
_cell_angle_gamma 90.00
_cell_formula_units_Z 4
_cell_length_a 17.2216(15)
_cell_length_b 27.920(2)
_cell_length_c 13.7457(12)
_cell_measurement_reflns_used 8181
_cell_measurement_temperature 220(2)
_cell_measurement_theta_max 54.27
_cell_measurement_theta_min 3.04
_cell_volume 6532.7(10)
_computing_cell_refinement 'SMART (Bruker, 1999)'
_computing_data_collection 'SMART (Bruker, 1999)'
_computing_data_reduction 'SAINT (Bruker, 1999)'
_computing_molecular_graphics 'SHELXTL (Bruker, 1997)'
_computing_publication_material 'UdMX (local program)'
_computing_structure_refinement 'SHELXL97 (Sheldrick, 1997)'
_computing_structure_solution 'SHELXS97 (Sheldrick, 1997)'
_diffrn_ambient_temperature 220(2)
_diffrn_detector_area_resol_mean 5.5
_diffrn_measured_fraction_theta_full 0.985
_diffrn_measured_fraction_theta_max 0.985
_diffrn_measurement_device_type 'Bruker Smart 2000'
_diffrn_measurement_method \w
_diffrn_radiation_monochromator graphite
_diffrn_radiation_source 'X-ray Sealed Tube'
_diffrn_radiation_type CuK\a
_diffrn_radiation_wavelength 1.54178
_diffrn_reflns_av_R_equivalents 0.072
_diffrn_reflns_av_sigmaI/netI 0.0713
_diffrn_reflns_limit_h_max 18
_diffrn_reflns_limit_h_min -18
_diffrn_reflns_limit_k_max 27
_diffrn_reflns_limit_k_min -28
_diffrn_reflns_limit_l_max 14
_diffrn_reflns_limit_l_min -14
_diffrn_reflns_number 77402
_diffrn_reflns_theta_full 54.91
_diffrn_reflns_theta_max 54.91
_diffrn_reflns_theta_min 2.60
_diffrn_standards_decay_% -0.81
_diffrn_standards_number 343
_exptl_absorpt_coefficient_mu 3.425
_exptl_absorpt_correction_T_max 0.8100
_exptl_absorpt_correction_T_min 0.4000
_exptl_absorpt_correction_type multi-scan
_exptl_absorpt_process_details 'Sadabs (Sheldrick,1996)'
_exptl_crystal_colour brown
_exptl_crystal_density_diffrn 1.531
_exptl_crystal_density_method 'not measured'
_exptl_crystal_description block
_exptl_crystal_F_000 2992
_exptl_crystal_size_max 0.35
_exptl_crystal_size_mid 0.25
_exptl_crystal_size_min 0.06
_refine_diff_density_max 1.900
_refine_diff_density_min -0.647
_refine_diff_density_rms 0.148
_refine_ls_extinction_method none
_refine_ls_goodness_of_fit_ref 1.062
_refine_ls_hydrogen_treatment constr
_refine_ls_matrix_type full
_refine_ls_number_parameters 904
_refine_ls_number_reflns 8070
_refine_ls_number_restraints 144
_refine_ls_restrained_S_all 1.056
_refine_ls_R_factor_all 0.1386
_refine_ls_R_factor_gt 0.1034
_refine_ls_shift/su_max 0.017
_refine_ls_shift/su_mean 0.001
_refine_ls_structure_factor_coef Fsqd
_refine_ls_weighting_details 'calc w=1/[\s^2^(Fo^2^)+(0.2300P)^2^+0.0000P] where P=(Fo^2^+2Fc^2^)/3'
_refine_ls_weighting_scheme calc
_refine_ls_wR_factor_gt 0.3117
_refine_ls_wR_factor_ref 0.3300
_reflns_number_gt 4830
_reflns_number_total 8070
_reflns_threshold_expression I>2\s(I)
_cod_data_source_file b711765e.txt
_cod_data_source_block Cu(I)
_cod_depositor_comments
;
The following automatic conversions were performed:
'_symmetry_cell_setting' value 'Monoclinic' changed to 'monoclinic'
according to '/home/saulius/struct/CIF-dictionaries/cif_core.dic'
dictionary named 'cif_core.dic' version 2.4.1 from
2010-06-29.

'_geom_bond_publ_flag' value 'Y' changed to 'y' according to
'/home/saulius/struct/CIF-dictionaries/cif_core.dic' dictionary named
'cif_core.dic' version 2.4.1 from 2010-06-29 (153
times).

'_geom_angle_publ_flag' value 'N' changed to 'n' according to
'/home/saulius/struct/CIF-dictionaries/cif_core.dic' dictionary named
'cif_core.dic' version 2.4.1 from 2010-06-29 (326
times).

'_geom_torsion_publ_flag' value 'N' changed to 'n' according to
'/home/saulius/struct/CIF-dictionaries/cif_core.dic' dictionary named
'cif_core.dic' version 2.4.1 from 2010-06-29 (296 times).

Automatic conversion script
Id: cif_fix_enum 1527 2010-12-29 10:47:43Z saulius 
;
_cod_original_sg_symbol_H-M P21/c
_cod_database_code 7102303

loop_
_symmetry_equiv_pos_as_xyz
'x, y, z'
'-x, y+1/2, -z+1/2'
'-x, -y, -z'
'x, -y-1/2, z-1/2'

loop_
_atom_site_label
_atom_site_type_symbol
_atom_site_fract_x
_atom_site_fract_y
_atom_site_fract_z
_atom_site_U_iso_or_equiv
_atom_site_adp_type
_atom_site_occupancy
_atom_site_symmetry_multiplicity
_atom_site_calc_flag
_atom_site_refinement_flags
_atom_site_disorder_assembly
_atom_site_disorder_group
Cu1 Cu 0.27236(9) 0.53790(5) 0.12365(11) 0.0578(6) Uani 1 1 d . . .
N1 N 0.1540(6) 0.4739(3) 0.0972(7) 0.062(3) Uani 1 1 d . . .
N2 N 0.3155(5) 0.4681(3) 0.1226(5) 0.045(2) Uani 1 1 d . . .
N3 N 0.3925(5) 0.5500(3) 0.1187(6) 0.045(2) Uani 1 1 d . . .
N4 N 0.3520(4) 0.6378(2) 0.1971(6) 0.0389(19) Uani 1 1 d . . .
N5 N 0.3039(5) 0.6462(3) 0.3710(7) 0.052(2) Uani 1 1 d . . .
N6 N 0.5128(5) 0.5077(3) 0.1188(5) 0.0411(19) Uani 1 1 d . . .
N7 N 0.5105(5) 0.5931(3) 0.1067(6) 0.043(2) Uani 1 1 d . . .
C1 C 0.0784(7) 0.4785(5) 0.0978(10) 0.075(4) Uani 1 1 d . . .
H1 H 0.0552 0.5078 0.0757 0.090 Uiso 1 1 calc R . .
C2 C 0.0312(7) 0.4449(5) 0.1274(10) 0.075(4) Uani 1 1 d . . .
H2 H -0.0230 0.4503 0.1243 0.090 Uiso 1 1 calc R . .
C3 C 0.0645(9) 0.4028(6) 0.1618(13) 0.106(5) Uani 1 1 d . . .
H3 H 0.0342 0.3786 0.1850 0.127 Uiso 1 1 calc R . .
C4 C 0.1427(8) 0.3968(5) 0.1618(10) 0.079(4) Uani 1 1 d . . .
H4 H 0.1665 0.3679 0.1850 0.095 Uiso 1 1 calc R . .
C5 C 0.1873(6) 0.4316(4) 0.1292(8) 0.055(3) Uani 1 1 d . . .
C6 C 0.2727(6) 0.4262(3) 0.1290(7) 0.046(3) Uani 1 1 d . . .
C7 C 0.3096(7) 0.3838(3) 0.1354(8) 0.053(3) Uani 1 1 d . . .
H7 H 0.2803 0.3556 0.1391 0.063 Uiso 1 1 calc R . .
C8 C 0.3907(7) 0.3806(3) 0.1368(8) 0.053(3) Uani 1 1 d . . .
H8 H 0.4156 0.3506 0.1409 0.064 Uiso 1 1 calc R . .
C9 C 0.4337(6) 0.4218(3) 0.1322(7) 0.049(3) Uani 1 1 d . . .
H9 H 0.4885 0.4208 0.1341 0.058 Uiso 1 1 calc R . .
C10 C 0.3934(6) 0.4644(3) 0.1245(6) 0.036(2) Uani 1 1 d . . .
C11 C 0.4368(6) 0.5110(3) 0.1201(6) 0.039(2) Uani 1 1 d . . .
C12 C 0.5490(6) 0.5520(4) 0.1140(6) 0.044(3) Uani 1 1 d . . .
C13 C 0.4356(6) 0.5916(3) 0.1125(7) 0.042(2) Uani 1 1 d . . .
C14 C 0.3909(6) 0.6366(3) 0.1196(8) 0.045(3) Uani 1 1 d . . .
C15 C 0.3893(7) 0.6734(4) 0.0537(8) 0.057(3) Uani 1 1 d . . .
H15 H 0.4193 0.6718 0.0021 0.069 Uiso 1 1 calc R . .
C16 C 0.3431(8) 0.7127(4) 0.0639(10) 0.072(4) Uani 1 1 d . . .
H16 H 0.3393 0.7377 0.0179 0.086 Uiso 1 1 calc R . .
C17 C 0.3025(6) 0.7147(3) 0.1426(9) 0.058(3) Uani 1 1 d . . .
H17 H 0.2703 0.7412 0.1504 0.070 Uiso 1 1 calc R . .
C18 C 0.3090(5) 0.6775(3) 0.2106(7) 0.042(2) Uani 1 1 d . . .
C19 C 0.2734(6) 0.6777(3) 0.3015(8) 0.048(3) Uani 1 1 d . . .
C20 C 0.2111(7) 0.7085(4) 0.3159(10) 0.067(3) Uani 1 1 d . . .
H20 H 0.1901 0.7303 0.2669 0.080 Uiso 1 1 calc R . .
C21 C 0.1822(8) 0.7056(4) 0.4024(11) 0.072(4) Uani 1 1 d . . .
H21 H 0.1408 0.7257 0.4138 0.087 Uiso 1 1 calc R . .
C22 C 0.2135(9) 0.6736(5) 0.4730(10) 0.084(4) Uani 1 1 d . . .
H22 H 0.1936 0.6714 0.5328 0.101 Uiso 1 1 calc R . .
C23 C 0.2750(8) 0.6443(4) 0.4553(9) 0.067(3) Uani 1 1 d . . .
H23 H 0.2967 0.6225 0.5042 0.080 Uiso 1 1 calc R . .
C24 C 0.6351(6) 0.5516(4) 0.1202(7) 0.047(3) Uani 1 1 d . . .
C25 C 0.6792(7) 0.5097(4) 0.1305(8) 0.059(3) Uani 1 1 d . . .
H25 H 0.6536 0.4799 0.1290 0.071 Uiso 1 1 calc R . .
C26 C 0.7583(7) 0.5113(5) 0.1427(10) 0.074(4) Uani 1 1 d . . .
H26 H 0.7877 0.4828 0.1513 0.088 Uiso 1 1 calc R . .
C27 C 0.7966(7) 0.5556(5) 0.1426(9) 0.072(4) Uani 1 1 d . . .
C28 C 0.7553(7) 0.5969(4) 0.1317(9) 0.064(3) Uani 1 1 d . . .
H28 H 0.7816 0.6264 0.1315 0.076 Uiso 1 1 calc R . .
C29 C 0.6751(7) 0.5957(4) 0.1209(8) 0.055(3) Uani 1 1 d . . .
H29 H 0.6463 0.6245 0.1140 0.066 Uiso 1 1 calc R . .
Br1 Br 0.90774(8) 0.55699(6) 0.16202(14) 0.1031(7) Uani 1 1 d . . .
Cu2 Cu 0.38709(10) 0.60202(6) 0.32856(11) 0.0638(6) Uani 1 1 d . . .
N8 N 0.4928(6) 0.6647(3) 0.3484(7) 0.070(3) Uani 1 1 d . . .
N9 N 0.4934(5) 0.5681(3) 0.3585(6) 0.044(2) Uani 1 1 d . . .
N10 N 0.3540(5) 0.5256(3) 0.3474(6) 0.050(2) Uani 1 1 d . . .
N11 N 0.2123(4) 0.5575(3) 0.2342(6) 0.043(2) Uani 1 1 d . . .
N12 N 0.2022(5) 0.5902(3) 0.0528(6) 0.045(2) Uani 1 1 d . . .
N13 N 0.4142(6) 0.4509(3) 0.3833(6) 0.051(2) Uani 1 1 d . . .
N14 N 0.2748(6) 0.4581(3) 0.3677(6) 0.053(2) Uani 1 1 d . . .
C30 C 0.4878(9) 0.7107(5) 0.3337(11) 0.090(4) Uani 1 1 d . . .
H30 H 0.4406 0.7263 0.3408 0.108 Uiso 1 1 calc R . .
C31 C 0.5492(11) 0.7378(5) 0.3081(10) 0.089(4) Uani 1 1 d . . .
H31 H 0.5421 0.7706 0.2942 0.107 Uiso 1 1 calc R . .
C32 C 0.6180(11) 0.7172(5) 0.3032(11) 0.091(4) Uani 1 1 d . . .
H32 H 0.6608 0.7352 0.2886 0.109 Uiso 1 1 calc R . .
C33 C 0.6249(8) 0.6672(4) 0.3205(9) 0.076(4) Uani 1 1 d . . .
H33 H 0.6722 0.6512 0.3162 0.091 Uiso 1 1 calc R . .
C34 C 0.5610(8) 0.6426(5) 0.3436(8) 0.065(3) Uani 1 1 d . . .
C35 C 0.5647(7) 0.5898(4) 0.3587(6) 0.050(3) Uani 1 1 d . . .
C36 C 0.6350(7) 0.5646(4) 0.3705(8) 0.061(3) Uani 1 1 d . . .
H36 H 0.6831 0.5807 0.3714 0.073 Uiso 1 1 calc R . .
C37 C 0.6327(8) 0.5157(5) 0.3808(8) 0.063(3) Uani 1 1 d . . .
H37 H 0.6796 0.4980 0.3876 0.076 Uiso 1 1 calc R . .
C38 C 0.5635(7) 0.4929(5) 0.3813(7) 0.058(3) Uani 1 1 d . . .
H38 H 0.5618 0.4595 0.3894 0.069 Uiso 1 1 calc R . .
C39 C 0.4943(6) 0.5203(4) 0.3695(7) 0.048(3) Uani 1 1 d . . .
C40 C 0.4163(7) 0.4973(4) 0.3666(7) 0.050(3) Uani 1 1 d . . .
C41 C 0.3418(8) 0.4330(4) 0.3827(7) 0.056(3) Uani 1 1 d . . .
C42 C 0.2834(6) 0.5040(4) 0.3465(7) 0.048(3) Uani 1 1 d . . .
C43 C 0.2146(6) 0.5346(4) 0.3193(8) 0.047(3) Uani 1 1 d . . .
C44 C 0.1552(8) 0.5388(5) 0.3755(10) 0.081(4) Uani 1 1 d . . .
H44 H 0.1564 0.5201 0.4326 0.097 Uiso 1 1 calc R . .
C45 C 0.0956(7) 0.5693(6) 0.3490(11) 0.088(4) Uani 1 1 d . . .
H45 H 0.0562 0.5731 0.3889 0.105 Uiso 1 1 calc R . .
C46 C 0.0923(7) 0.5960(4) 0.2608(10) 0.069(3) Uani 1 1 d . . .
H46 H 0.0519 0.6182 0.2419 0.083 Uiso 1 1 calc R . .
C47 C 0.1508(6) 0.5882(4) 0.2027(8) 0.047(3) Uani 1 1 d . . .
C48 C 0.1516(6) 0.6086(3) 0.1075(8) 0.046(3) Uani 1 1 d . . .
C49 C 0.1020(7) 0.6478(4) 0.0704(10) 0.064(3) Uani 1 1 d . . .
H49 H 0.0665 0.6607 0.1089 0.077 Uiso 1 1 calc R . .
C50 C 0.1060(7) 0.6659(4) -0.0181(11) 0.072(4) Uani 1 1 d . . .
H50 H 0.0727 0.6911 -0.0428 0.087 Uiso 1 1 calc R . .
C51 C 0.1592(8) 0.6474(4) -0.0731(10) 0.076(4) Uani 1 1 d . . .
H51 H 0.1631 0.6598 -0.1358 0.091 Uiso 1 1 calc R . .
C52 C 0.2067(7) 0.6103(4) -0.0344(9) 0.056(3) Uani 1 1 d . . .
H52 H 0.2443 0.5984 -0.0713 0.067 Uiso 1 1 calc R . .
C53 C 0.3338(8) 0.3786(4) 0.3985(8) 0.059(3) Uani 1 1 d . . .
C54 C 0.4012(8) 0.3518(4) 0.4058(8) 0.065(3) Uani 1 1 d . . .
H54 H 0.4498 0.3661 0.4008 0.078 Uiso 1 1 calc R . .
C55 C 0.3954(10) 0.3015(5) 0.4210(9) 0.083(4) Uani 1 1 d . . .
H55 H 0.4395 0.2814 0.4247 0.100 Uiso 1 1 calc R . .
C56 C 0.3214(12) 0.2837(4) 0.4301(9) 0.085(5) Uani 1 1 d . . .
C57 C 0.2539(11) 0.3111(5) 0.4213(11) 0.095(4) Uani 1 1 d . . .
H57 H 0.2047 0.2973 0.4252 0.114 Uiso 1 1 calc R . .
C58 C 0.2620(9) 0.3595(4) 0.4067(9) 0.074(4) Uani 1 1 d . . .
H58 H 0.2177 0.3795 0.4023 0.089 Uiso 1 1 calc R . .
Br2 Br 0.31360(15) 0.21667(5) 0.45365(14) 0.1344(9) Uani 1 1 d . . .
P1 P 0.6408(2) 0.35456(11) 0.2473(2) 0.0685(10) Uani 1 1 d U . .
F11 F 0.6433(7) 0.3198(3) 0.3375(6) 0.129(3) Uani 1 1 d U A .
F12 F 0.715(3) 0.3377(19) 0.228(4) 0.23(2) Uani 0.50 1 d PU A -1
F13 F 0.704(3) 0.3880(12) 0.313(2) 0.153(15) Uani 0.50 1 d PU A -1
F14 F 0.5707(19) 0.3821(15) 0.288(3) 0.133(16) Uani 0.50 1 d PU A -1
F15 F 0.578(3) 0.3221(14) 0.186(3) 0.14(2) Uani 0.50 1 d PU A -1
F16 F 0.6351(5) 0.3904(3) 0.1551(6) 0.110(3) Uani 1 1 d U A .
F122 F 0.720(2) 0.363(2) 0.287(3) 0.24(3) Uani 0.50 1 d PU A -2
F123 F 0.620(4) 0.3956(11) 0.307(3) 0.163(18) Uani 0.50 1 d PU A -2
F124 F 0.5591(19) 0.3404(15) 0.198(4) 0.138(18) Uani 0.50 1 d PU A -2
F125 F 0.672(2) 0.3132(8) 0.1816(14) 0.106(9) Uani 0.50 1 d PU A -2
P2 P 0.0227(3) 0.7875(2) 0.1449(4) 0.1092(15) Uani 1 1 d U . .
F21 F 0.030(3) 0.7623(17) 0.058(3) 0.138(14) Uani 0.30 1 d PU B -1
F22 F 0.031(2) 0.735(3) 0.223(3) 0.15(2) Uani 0.30 1 d PU B -1
F23 F -0.034(3) 0.7517(19) 0.081(4) 0.15(2) Uani 0.30 1 d PU B -1
F24 F -0.007(6) 0.8327(12) 0.101(5) 0.21(3) Uani 0.30 1 d PU B -1
F25 F 0.113(3) 0.7984(11) 0.184(4) 0.15(2) Uani 0.30 1 d PU B -1
F26 F -0.070(4) 0.776(3) 0.180(7) 0.26(4) Uani 0.30 1 d PU B -1
F211 F 0.1038(11) 0.7690(7) 0.1249(17) 0.144(6) Uani 0.70 1 d PU B -2
F221 F 0.004(3) 0.7361(11) 0.158(4) 0.255(17) Uani 0.70 1 d PU B -2
F231 F 0.0175(18) 0.8133(16) 0.043(2) 0.243(16) Uani 0.70 1 d PU B -2
F241 F 0.0606(18) 0.8359(11) 0.178(3) 0.255(13) Uani 0.70 1 d PU B -2
F251 F 0.0378(18) 0.7908(13) 0.2532(14) 0.223(11) Uani 0.70 1 d PU B -2
F261 F -0.0588(12) 0.8073(11) 0.146(2) 0.187(10) Uani 0.70 1 d PU B -2

loop_
_atom_site_aniso_label
_atom_site_aniso_U_11
_atom_site_aniso_U_22
_atom_site_aniso_U_33
_atom_site_aniso_U_23
_atom_site_aniso_U_13
_atom_site_aniso_U_12
Cu1 0.0774(12) 0.0379(10) 0.0598(10) 0.0042(7) 0.0154(8) 0.0242(8)
N1 0.052(7) 0.038(6) 0.096(7) 0.006(5) 0.008(5) 0.006(5)
N2 0.063(6) 0.028(5) 0.044(5) -0.010(4) 0.011(4) -0.004(4)
N3 0.063(6) 0.025(5) 0.051(5) -0.001(4) 0.017(4) 0.022(4)
N4 0.044(5) 0.020(4) 0.054(5) -0.003(3) 0.011(4) 0.005(4)
N5 0.055(6) 0.035(5) 0.067(6) -0.008(4) 0.012(5) 0.004(4)
N6 0.041(5) 0.031(5) 0.050(5) -0.004(4) 0.000(4) 0.001(4)
N7 0.045(6) 0.033(5) 0.053(5) -0.002(4) 0.011(4) 0.008(4)
C1 0.050(9) 0.059(9) 0.115(11) -0.004(7) 0.004(7) 0.002(6)
C2 0.058(8) 0.059(9) 0.105(10) -0.011(7) 0.004(7) -0.017(7)
C3 0.077(11) 0.073(11) 0.179(17) 0.031(10) 0.054(10) -0.012(8)
C4 0.086(11) 0.054(9) 0.096(10) 0.027(7) 0.008(8) 0.000(7)
C5 0.055(8) 0.048(8) 0.063(7) -0.019(6) 0.009(6) -0.014(6)
C6 0.069(8) 0.026(6) 0.042(6) -0.008(4) 0.003(5) 0.002(5)
C7 0.060(8) 0.018(6) 0.079(8) -0.009(5) 0.008(6) -0.006(5)
C8 0.075(9) 0.017(6) 0.066(7) -0.014(5) 0.006(6) 0.007(5)
C9 0.063(7) 0.021(6) 0.061(7) -0.007(5) 0.010(5) 0.007(5)
C10 0.042(7) 0.026(6) 0.039(6) -0.003(4) 0.000(5) 0.000(4)
C11 0.046(7) 0.031(6) 0.040(6) -0.006(4) 0.009(5) -0.006(5)
C12 0.060(7) 0.042(7) 0.030(5) -0.002(4) 0.005(5) 0.010(6)
C13 0.055(7) 0.028(6) 0.038(6) -0.003(4) -0.003(5) 0.003(5)
C14 0.052(7) 0.034(6) 0.049(6) -0.007(5) 0.007(6) 0.002(5)
C15 0.077(8) 0.047(7) 0.054(7) -0.009(6) 0.027(6) 0.007(6)
C16 0.093(9) 0.044(8) 0.082(9) 0.014(6) 0.025(8) 0.027(7)
C17 0.063(7) 0.021(6) 0.091(9) -0.001(6) 0.013(7) 0.007(5)
C18 0.044(6) 0.034(6) 0.051(6) -0.002(5) 0.012(5) 0.004(5)
C19 0.065(7) 0.019(6) 0.059(7) -0.011(5) 0.003(6) 0.005(5)
C20 0.069(8) 0.040(7) 0.092(10) -0.011(6) 0.011(7) 0.013(6)
C21 0.083(9) 0.048(8) 0.096(10) -0.019(7) 0.047(8) 0.012(6)
C22 0.116(11) 0.063(9) 0.080(9) 0.000(7) 0.039(8) 0.027(8)
C23 0.094(10) 0.062(8) 0.051(7) -0.004(6) 0.030(7) 0.002(7)
C24 0.048(7) 0.052(8) 0.040(6) -0.006(5) 0.002(5) 0.010(5)
C25 0.063(8) 0.033(7) 0.082(8) -0.009(5) 0.014(6) 0.005(6)
C26 0.056(9) 0.059(9) 0.105(10) -0.021(7) 0.013(7) 0.013(7)
C27 0.075(9) 0.076(10) 0.072(8) -0.018(7) 0.033(7) 0.009(8)
C28 0.058(8) 0.051(8) 0.085(9) -0.003(6) 0.021(7) 0.005(6)
C29 0.054(8) 0.038(7) 0.075(8) 0.006(5) 0.012(6) 0.004(5)
Br1 0.0552(10) 0.1095(14) 0.1439(15) -0.0371(11) 0.0129(9) 0.0076(8)
Cu2 0.0891(13) 0.0481(11) 0.0563(11) 0.0076(7) 0.0174(9) 0.0292(8)
N8 0.066(7) 0.034(7) 0.102(8) 0.004(5) -0.015(6) -0.003(5)
N9 0.060(6) 0.026(5) 0.048(5) 0.001(4) 0.013(4) -0.002(4)
N10 0.068(7) 0.039(5) 0.044(5) 0.001(4) 0.011(5) 0.014(5)
N11 0.042(5) 0.022(4) 0.062(6) 0.008(4) -0.001(4) 0.003(4)
N12 0.047(5) 0.032(5) 0.056(6) 0.000(4) 0.006(4) 0.009(4)
N13 0.074(7) 0.029(6) 0.050(5) -0.005(4) 0.011(5) 0.000(5)
N14 0.073(7) 0.033(6) 0.057(6) 0.004(4) 0.022(5) -0.001(5)
C30 0.082(10) 0.052(10) 0.126(12) -0.005(8) -0.015(9) 0.006(8)
C31 0.114(13) 0.046(9) 0.102(11) -0.010(7) -0.003(10) -0.017(9)
C32 0.122(14) 0.053(10) 0.096(10) -0.004(7) 0.014(10) -0.020(9)
C33 0.092(10) 0.051(9) 0.094(9) -0.020(7) 0.042(8) -0.017(7)
C34 0.070(9) 0.081(10) 0.041(7) 0.007(6) 0.001(6) -0.021(8)
C35 0.080(9) 0.045(7) 0.020(5) -0.003(4) -0.004(5) -0.001(6)
C36 0.066(8) 0.056(9) 0.059(7) -0.002(6) 0.004(6) 0.004(6)
C37 0.067(9) 0.058(9) 0.060(7) -0.007(6) -0.003(6) 0.016(7)
C38 0.057(8) 0.074(8) 0.040(6) 0.006(5) 0.000(5) 0.012(7)
C39 0.066(8) 0.039(7) 0.039(6) -0.010(5) 0.012(5) 0.008(6)
C40 0.083(9) 0.027(7) 0.040(6) 0.004(4) 0.007(6) 0.002(6)
C41 0.091(10) 0.034(7) 0.042(6) -0.001(5) 0.007(6) -0.003(7)
C42 0.060(8) 0.039(7) 0.046(6) 0.001(5) 0.016(5) -0.009(6)
C43 0.045(7) 0.043(7) 0.052(7) -0.003(5) 0.005(5) 0.002(5)
C44 0.067(9) 0.106(11) 0.072(9) 0.018(7) 0.020(7) 0.011(8)
C45 0.049(8) 0.125(13) 0.096(11) 0.005(9) 0.030(7) 0.024(8)
C46 0.058(8) 0.060(8) 0.09(1) -0.005(7) 0.013(7) 0.015(6)
C47 0.039(6) 0.042(7) 0.058(7) -0.017(5) 0.007(5) -0.011(5)
C48 0.046(6) 0.034(6) 0.060(7) -0.012(5) 0.012(5) 0.000(5)
C49 0.056(8) 0.041(7) 0.089(9) 0.014(7) -0.008(7) 0.011(5)
C50 0.058(8) 0.042(7) 0.112(11) 0.020(8) 0.000(8) 0.015(6)
C51 0.090(10) 0.060(9) 0.077(9) 0.020(7) 0.013(8) 0.018(7)
C52 0.064(8) 0.034(7) 0.066(8) -0.001(6) -0.002(6) 0.001(5)
C53 0.090(10) 0.039(7) 0.048(7) 0.007(5) 0.010(6) 0.004(7)
C54 0.102(10) 0.039(8) 0.051(7) -0.007(5) -0.002(7) -0.005(7)
C55 0.122(13) 0.052(10) 0.074(9) -0.005(7) 0.008(9) 0.012(8)
C56 0.166(16) 0.030(8) 0.064(8) -0.001(6) 0.030(9) -0.006(9)
C57 0.133(14) 0.053(10) 0.100(11) -0.003(8) 0.020(10) -0.015(9)
C58 0.116(12) 0.016(7) 0.092(9) 0.015(6) 0.019(8) -0.002(6)
Br2 0.247(3) 0.0305(9) 0.1227(14) 0.0065(8) 0.0202(15) -0.0193(10)
P1 0.077(3) 0.050(2) 0.079(2) 0.0018(17) 0.011(2) 0.0121(17)
F11 0.192(10) 0.087(6) 0.106(6) 0.032(5) 0.019(6) 0.037(6)
F12 0.19(4) 0.24(4) 0.28(5) 0.04(3) 0.14(4) 0.16(3)
F13 0.21(4) 0.11(2) 0.122(19) -0.018(16) -0.04(2) -0.07(2)
F14 0.12(2) 0.18(3) 0.109(19) 0.07(2) 0.065(15) 0.075(19)
F15 0.25(6) 0.08(2) 0.107(18) -0.035(16) 0.04(3) -0.08(3)
F16 0.167(8) 0.068(5) 0.103(6) 0.014(4) 0.048(6) -0.003(5)
F122 0.10(2) 0.34(5) 0.28(4) -0.24(4) -0.01(2) 0.02(3)
F123 0.28(5) 0.083(18) 0.15(2) -0.031(14) 0.10(3) 0.08(3)
F124 0.072(15) 0.11(3) 0.22(4) 0.03(3) -0.015(18) 0.004(17)
F125 0.17(3) 0.072(12) 0.069(10) -0.022(9) 0.010(12) 0.075(13)
P2 0.106(4) 0.103(4) 0.116(4) -0.013(3) 0.006(3) 0.033(3)
F21 0.14(4) 0.11(3) 0.15(3) -0.05(3) 0.02(3) 0.07(3)
F22 0.09(2) 0.25(6) 0.11(3) 0.09(4) 0.02(2) 0.09(3)
F23 0.13(4) 0.14(4) 0.17(4) 0.03(3) -0.06(3) -0.07(3)
F24 0.35(8) 0.015(18) 0.22(5) 0.02(2) -0.11(5) 0.00(3)
F25 0.24(5) 0.016(16) 0.16(3) -0.008(17) -0.09(3) -0.01(2)
F26 0.17(5) 0.26(7) 0.35(7) 0.15(6) 0.03(5) 0.14(5)
F211 0.095(12) 0.155(17) 0.197(17) 0.050(14) 0.078(13) 0.036(11)
F221 0.32(5) 0.14(3) 0.33(5) -0.01(3) 0.13(4) 0.00(3)
F231 0.25(3) 0.29(4) 0.18(2) 0.09(2) -0.002(19) 0.14(3)
F241 0.20(2) 0.17(3) 0.39(4) -0.10(3) 0.01(3) -0.048(19)
F251 0.30(3) 0.27(3) 0.092(12) -0.081(16) -0.009(15) -0.03(2)
F261 0.102(13) 0.14(2) 0.32(3) 0.03(2) 0.046(16) 0.034(14)

loop_
_atom_type_symbol
_atom_type_description
_atom_type_scat_dispersion_real
_atom_type_scat_dispersion_imag
_atom_type_scat_source
C C 0.0181 0.0091 'International Tables Vol C Tables 4.2.6.8 and 6.1.1.4'
H H 0.0000 0.0000 'International Tables Vol C Tables 4.2.6.8 and 6.1.1.4'
N N 0.0311 0.0180 'International Tables Vol C Tables 4.2.6.8 and 6.1.1.4'
F F 0.0727 0.0534 'International Tables Vol C Tables 4.2.6.8 and 6.1.1.4'
P P 0.2955 0.4335 'International Tables Vol C Tables 4.2.6.8 and 6.1.1.4'
Cu Cu -1.9646 0.5888 'International Tables Vol C Tables 4.2.6.8 and 6.1.1.4'
Br Br -0.6763 1.2805 'International Tables Vol C Tables 4.2.6.8 and 6.1.1.4'

loop_
_geom_angle_atom_site_label_1
_geom_angle_atom_site_label_2
_geom_angle_atom_site_label_3
_geom_angle
_geom_angle_publ_flag
N11 Cu1 N12 80.4(3) n
N11 Cu1 N2 118.5(3) n
N12 Cu1 N2 148.1(3) n
N11 Cu1 N3 126.4(3) n
N12 Cu1 N3 112.5(3) n
N2 Cu1 N3 78.3(3) n
C1 N1 C5 117.1(10) n
C10 N2 C6 118.1(8) n
C10 N2 Cu1 115.4(6) n
C6 N2 Cu1 126.2(7) n
C11 N3 C13 112.1(8) n
C11 N3 Cu1 115.7(6) n
C13 N3 Cu1 132.3(6) n
C14 N4 C18 118.5(8) n
C14 N4 Cu2 124.4(6) n
C18 N4 Cu2 111.5(6) n
C23 N5 C19 119.2(9) n
C23 N5 Cu2 126.6(8) n
C19 N5 Cu2 114.0(7) n
C11 N6 C12 113.1(8) n
C13 N7 C12 117.0(8) n
N1 C1 C2 125.4(12) n
N1 C1 H1 117.3 n
C2 C1 H1 117.3 n
C1 C2 C3 117.8(12) n
C1 C2 H2 121.1 n
C3 C2 H2 121.1 n
C4 C3 C2 118.2(12) n
C4 C3 H3 120.9 n
C2 C3 H3 120.9 n
C5 C4 C3 121.6(12) n
C5 C4 H4 119.2 n
C3 C4 H4 119.2 n
C4 C5 N1 119.8(11) n
C4 C5 C6 122.8(11) n
N1 C5 C6 117.3(9) n
C7 C6 N2 119.7(10) n
C7 C6 C5 123.5(10) n
N2 C6 C5 116.8(9) n
C6 C7 C8 121.3(9) n
C6 C7 H7 119.3 n
C8 C7 H7 119.3 n
C9 C8 C7 119.5(9) n
C9 C8 H8 120.3 n
C7 C8 H8 120.3 n
C10 C9 C8 117.3(10) n
C10 C9 H9 121.4 n
C8 C9 H9 121.4 n
N2 C10 C9 124.1(9) n
N2 C10 C11 115.6(8) n
C9 C10 C11 120.3(9) n
N6 C11 N3 128.9(8) n
N6 C11 C10 116.1(8) n
N3 C11 C10 114.9(9) n
N7 C12 N6 123.5(9) n
N7 C12 C24 120.0(9) n
N6 C12 C24 116.4(9) n
N7 C13 N3 125.1(8) n
N7 C13 C14 120.1(9) n
N3 C13 C14 114.7(9) n
N4 C14 C15 123.0(9) n
N4 C14 C13 113.6(9) n
C15 C14 C13 123.4(9) n
C14 C15 C16 119(1) n
C14 C15 H15 120.5 n
C16 C15 H15 120.5 n
C17 C16 C15 119.0(11) n
C17 C16 H16 120.5 n
C15 C16 H16 120.5 n
C16 C17 C18 120(1) n
C16 C17 H17 120.0 n
C18 C17 H17 120.0 n
N4 C18 C17 120.4(9) n
N4 C18 C19 115.1(8) n
C17 C18 C19 124.5(9) n
N5 C19 C20 121.4(10) n
N5 C19 C18 115.7(9) n
C20 C19 C18 123(1) n
C21 C20 C19 118.3(12) n
C21 C20 H20 120.9 n
C19 C20 H20 120.9 n
C20 C21 C22 120.1(11) n
C20 C21 H21 120.0 n
C22 C21 H21 120.0 n
C21 C22 C23 119.4(12) n
C21 C22 H22 120.3 n
C23 C22 H22 120.3 n
N5 C23 C22 121.7(12) n
N5 C23 H23 119.2 n
C22 C23 H23 119.2 n
C25 C24 C29 118.5(10) n
C25 C24 C12 122.8(10) n
C29 C24 C12 118.6(9) n
C26 C25 C24 120.7(11) n
C26 C25 H25 119.7 n
C24 C25 H25 119.7 n
C25 C26 C27 119.8(11) n
C25 C26 H26 120.1 n
C27 C26 H26 120.1 n
C28 C27 C26 120.9(12) n
C28 C27 Br1 120.1(10) n
C26 C27 Br1 119(1) n
C27 C28 C29 119.7(11) n
C27 C28 H28 120.1 n
C29 C28 H28 120.1 n
C28 C29 C24 120.4(10) n
C28 C29 H29 119.8 n
C24 C29 H29 119.8 n
N5 Cu2 N9 150.1(3) n
N5 Cu2 N4 80.4(3) n
N9 Cu2 N4 122.1(3) n
N5 Cu2 N10 110.0(3) n
N9 Cu2 N10 76.7(3) n
N4 Cu2 N10 121.1(3) n
C30 N8 C34 119.1(12) n
C39 N9 C35 116.4(9) n
C39 N9 Cu2 118.5(7) n
C35 N9 Cu2 124.7(7) n
C40 N10 C42 115.8(9) n
C40 N10 Cu2 112.3(7) n
C42 N10 Cu2 131.9(7) n
C43 N11 C47 119.7(9) n
C43 N11 Cu1 125.2(6) n
C47 N11 Cu1 112.6(6) n
C48 N12 C52 118.4(9) n
C48 N12 Cu1 113.3(7) n
C52 N12 Cu1 127.9(7) n
C40 N13 C41 114.6(9) n
C42 N14 C41 114.8(9) n
N8 C30 C31 122.8(14) n
N8 C30 H30 118.6 n
C31 C30 H30 118.6 n
C32 C31 C30 119.8(15) n
C32 C31 H31 120.1 n
C30 C31 H31 120.1 n
C31 C32 C33 118.1(15) n
C31 C32 H32 121.0 n
C33 C32 H32 121.0 n
C34 C33 C32 118.9(14) n
C34 C33 H33 120.6 n
C32 C33 H33 120.6 n
N8 C34 C33 121.2(13) n
N8 C34 C35 118.1(11) n
C33 C34 C35 120.6(13) n
N9 C35 C36 122.9(10) n
N9 C35 C34 114.7(10) n
C36 C35 C34 122.4(11) n
C37 C36 C35 118.4(11) n
C37 C36 H36 120.8 n
C35 C36 H36 120.8 n
C38 C37 C36 120.6(11) n
C38 C37 H37 119.7 n
C36 C37 H37 119.7 n
C37 C38 C39 118.4(12) n
C37 C38 H38 120.8 n
C39 C38 H38 120.8 n
N9 C39 C38 123.3(11) n
N9 C39 C40 115.6(9) n
C38 C39 C40 121.1(10) n
N13 C40 N10 125.2(11) n
N13 C40 C39 118(1) n
N10 C40 C39 116.8(9) n
N14 C41 N13 125.6(10) n
N14 C41 C53 116.4(11) n
N13 C41 C53 118.0(11) n
N14 C42 N10 123.8(10) n
N14 C42 C43 120.5(10) n
N10 C42 C43 115.7(9) n
N11 C43 C44 121.8(10) n
N11 C43 C42 114.9(9) n
C44 C43 C42 123.2(10) n
C45 C44 C43 120.3(12) n
C45 C44 H44 119.9 n
C43 C44 H44 119.9 n
C44 C45 C46 119.7(11) n
C44 C45 H45 120.2 n
C46 C45 H45 120.2 n
C47 C46 C45 118.1(11) n
C47 C46 H46 121.0 n
C45 C46 H46 121.0 n
N11 C47 C46 120.3(10) n
N11 C47 C48 115.0(9) n
C46 C47 C48 124.7(10) n
N12 C48 C47 117.3(9) n
N12 C48 C49 119.9(10) n
C47 C48 C49 122.8(10) n
C50 C49 C48 120.3(12) n
C50 C49 H49 119.8 n
C48 C49 H49 119.8 n
C49 C50 C51 119.6(11) n
C49 C50 H50 120.2 n
C51 C50 H50 120.2 n
C50 C51 C52 118.5(12) n
C50 C51 H51 120.8 n
C52 C51 H51 120.8 n
N12 C52 C51 123.3(11) n
N12 C52 H52 118.3 n
C51 C52 H52 118.3 n
C58 C53 C54 123.0(11) n
C58 C53 C41 119.8(11) n
C54 C53 C41 117.1(12) n
C53 C54 C55 118.2(13) n
C53 C54 H54 120.9 n
C55 C54 H54 120.9 n
C56 C55 C54 116.9(13) n
C56 C55 H55 121.6 n
C54 C55 H55 121.6 n
C57 C56 C55 124.3(13) n
C57 C56 Br2 118.5(13) n
C55 C56 Br2 117.2(13) n
C58 C57 C56 117.0(15) n
C58 C57 H57 121.5 n
C56 C57 H57 121.5 n
C53 C58 C57 120.6(14) n
C53 C58 H58 119.7 n
C57 C58 H58 119.7 n
F122 P1 F123 88(2) n
F12 P1 F123 131(3) n
F122 P1 F124 173(2) n
F12 P1 F124 129(3) n
F123 P1 F124 100(2) n
F122 P1 F15 149(2) n
F12 P1 F15 106(3) n
F123 P1 F15 123(3) n
F122 P1 F11 83(2) n
F12 P1 F11 91.5(15) n
F123 P1 F11 91.2(13) n
F124 P1 F11 95.9(19) n
F15 P1 F11 90.0(15) n
F122 P1 F14 121.7(19) n
F12 P1 F14 166(3) n
F124 P1 F14 65(2) n
F15 P1 F14 88(2) n
F11 P1 F14 87.4(10) n
F12 P1 F13 75(3) n
F123 P1 F13 55.6(19) n
F124 P1 F13 155(2) n
F15 P1 F13 178(2) n
F11 P1 F13 88.9(10) n
F14 P1 F13 90(2) n
F122 P1 F16 98(2) n
F12 P1 F16 90.4(15) n
F123 P1 F16 88.0(13) n
F124 P1 F16 82.6(18) n
F15 P1 F16 89.0(15) n
F11 P1 F16 178.1(6) n
F14 P1 F16 90.9(10) n
F13 P1 F16 92.1(10) n
F122 P1 F125 86.8(16) n
F12 P1 F125 43(3) n
F123 P1 F125 173(2) n
F124 P1 F125 86.1(18) n
F15 P1 F125 63.0(18) n
F11 P1 F125 91.6(9) n
F14 P1 F125 151(2) n
F13 P1 F125 118(2) n
F16 P1 F125 89.4(9) n
F21 P2 F24 99(3) n
F21 P2 F251 150(2) n
F24 P2 F251 111(3) n
F21 P2 F221 71(3) n
F24 P2 F221 145(4) n
F251 P2 F221 87(2) n
F21 P2 F261 113(2) n
F24 P2 F261 55(4) n
F251 P2 F261 89.4(17) n
F221 P2 F261 98(2) n
F21 P2 F241 127(3) n
F24 P2 F241 58(2) n
F251 P2 F241 69.2(18) n
F221 P2 F241 154(3) n
F261 P2 F241 91.6(16) n
F21 P2 F211 59(2) n
F24 P2 F211 119(5) n
F251 P2 F211 100.0(15) n
F221 P2 F211 85.4(17) n
F261 P2 F211 170.2(15) n
F241 P2 F211 89.4(15) n
F21 P2 F231 58(2) n
F251 P2 F231 148(2) n
F221 P2 F231 125(3) n
F261 P2 F231 84.9(16) n
F241 P2 F231 80(2) n
F211 P2 F231 85.7(12) n
F21 P2 F23 48(3) n
F24 P2 F23 100(3) n
F251 P2 F23 127(3) n
F221 P2 F23 48(2) n
F261 P2 F23 75(3) n
F241 P2 F23 158(3) n
F211 P2 F23 101(3) n
F231 P2 F23 81(2) n
F21 P2 F25 100(3) n
F24 P2 F25 104(4) n
F251 P2 F25 69(2) n
F221 P2 F25 111(2) n
F261 P2 F25 142(2) n
F241 P2 F25 52.0(16) n
F231 P2 F25 98(2) n
F23 P2 F25 143(3) n
F21 P2 F26 110(5) n
F24 P2 F26 90(4) n
F251 P2 F26 77(3) n
F221 P2 F26 64(3) n
F241 P2 F26 116(4) n
F211 P2 F26 150(3) n
F231 P2 F26 113(2) n
F23 P2 F26 62(4) n
F25 P2 F26 145(4) n
F21 P2 F22 96(3) n
F24 P2 F22 160(5) n
F251 P2 F22 57(2) n
F261 P2 F22 106.0(18) n
F241 P2 F22 123(3) n
F211 P2 F22 81.4(14) n
F231 P2 F22 154(3) n
F23 P2 F22 79(3) n
F25 P2 F22 88(2) n
F26 P2 F22 71(2) n
F23 F21 P2 73(3) n
F21 F23 P2 59(2) n
F21 F23 F26 124(5) n
P2 F23 F26 65(4) n
F23 F26 P2 54(3) n
P2 F241 F251 53.6(11) n
P2 F251 F241 57.2(14) n

loop_
_geom_bond_atom_site_label_1
_geom_bond_atom_site_label_2
_geom_bond_distance
_geom_bond_publ_flag
Cu1 N11 2.039(8) y
Cu1 N12 2.045(8) y
Cu1 N2 2.086(8) y
Cu1 N3 2.108(8) y
N1 C1 1.311(14) y
N1 C5 1.357(14) y
N2 C10 1.342(12) y
N2 C6 1.393(12) y
N3 C11 1.328(12) y
N3 C13 1.387(12) y
N4 C14 1.342(12) y
N4 C18 1.360(12) y
N4 Cu2 2.073(8) y
N5 C23 1.331(13) y
N5 C19 1.345(13) y
N5 Cu2 2.042(8) y
N6 C11 1.314(11) y
N6 C12 1.391(12) y
N7 C13 1.305(12) y
N7 C12 1.323(12) y
C1 C2 1.345(17) y
C1 H1 0.9400 y
C2 C3 1.361(18) y
C2 H2 0.9400 y
C3 C4 1.357(18) y
C3 H3 0.9400 y
C4 C5 1.356(16) y
C4 H4 0.9400 y
C5 C6 1.478(14) y
C6 C7 1.341(14) y
C7 C8 1.397(14) y
C7 H7 0.9400 y
C8 C9 1.374(14) y
C8 H8 0.9400 y
C9 C10 1.374(13) y
C9 H9 0.9400 y
C10 C11 1.507(13) y
C12 C24 1.473(14) y
C13 C14 1.485(14) y
C14 C15 1.367(14) y
C15 C16 1.376(15) y
C15 H15 0.9400 y
C16 C17 1.374(15) y
C16 H16 0.9400 y
C17 C18 1.390(14) y
C17 H17 0.9400 y
C18 C19 1.472(14) y
C19 C20 1.413(14) y
C20 C21 1.359(17) y
C20 H20 0.9400 y
C21 C22 1.369(17) y
C21 H21 0.9400 y
C22 C23 1.387(17) y
C22 H22 0.9400 y
C23 H23 0.9400 y
C24 C25 1.390(14) y
C24 C29 1.411(14) y
C25 C26 1.348(15) y
C25 H25 0.9400 y
C26 C27 1.401(17) y
C26 H26 0.9400 y
C27 C28 1.354(16) y
C27 Br1 1.892(13) y
C28 C29 1.367(15) y
C28 H28 0.9400 y
C29 H29 0.9400 y
Cu2 N9 2.047(8) y
Cu2 N10 2.234(9) y
N8 C30 1.301(15) y
N8 C34 1.338(15) y
N9 C39 1.343(12) y
N9 C35 1.370(13) y
N10 C40 1.325(13) y
N10 C42 1.356(13) y
N11 C43 1.328(12) y
N11 C47 1.379(12) y
N12 C48 1.336(12) y
N12 C52 1.337(13) y
N13 C40 1.317(13) y
N13 C41 1.344(14) y
N14 C42 1.327(12) y
N14 C41 1.339(14) y
C30 C31 1.387(19) y
C30 H30 0.9400 y
C31 C32 1.328(19) y
C31 H31 0.9400 y
C32 C33 1.416(18) y
C32 H32 0.9400 y
C33 C34 1.375(16) y
C33 H33 0.9400 y
C34 C35 1.488(17) y
C35 C36 1.388(15) y
C36 C37 1.375(15) y
C36 H36 0.9400 y
C37 C38 1.353(16) y
C37 H37 0.9400 y
C38 C39 1.406(14) y
C38 H38 0.9400 y
C39 C40 1.482(15) y
C41 C53 1.541(16) y
C42 C43 1.462(14) y
C43 C44 1.377(15) y
C44 C45 1.343(18) y
C44 H44 0.9400 y
C45 C46 1.417(18) y
C45 H45 0.9400 y
C46 C47 1.394(15) y
C46 H46 0.9400 y
C47 C48 1.430(15) y
C48 C49 1.432(14) y
C49 C50 1.328(16) y
C49 H49 0.9400 y
C50 C51 1.374(17) y
C50 H50 0.9400 y
C51 C52 1.377(16) y
C51 H51 0.9400 y
C52 H52 0.9400 y
C53 C58 1.368(17) y
C53 C54 1.372(16) y
C54 C55 1.423(17) y
C54 H54 0.9400 y
C55 C56 1.39(2) y
C55 H55 0.9400 y
C56 C57 1.38(2) y
C56 Br2 1.907(12) y
C57 C58 1.376(17) y
C57 H57 0.9400 y
C58 H58 0.9400 y
P1 F122 1.42(3) y
P1 F12 1.43(2) y
P1 F123 1.48(2) y
P1 F124 1.52(3) y
P1 F15 1.55(4) y
P1 F11 1.569(9) y
P1 F14 1.60(3) y
P1 F13 1.60(2) y
P1 F16 1.605(8) y
P1 F125 1.612(18) y
P2 F21 1.41(3) y
P2 F24 1.46(4) y
P2 F251 1.475(19) y
P2 F221 1.49(3) y
P2 F261 1.51(2) y
P2 F241 1.54(2) y
P2 F211 1.553(14) y
P2 F231 1.56(3) y
P2 F23 1.57(4) y
P2 F25 1.60(4) y
P2 F26 1.77(8) y
P2 F22 1.80(5) y
F21 F23 1.23(6) y
F23 F26 1.72(10) y
F241 F251 1.71(4) y

loop_
_geom_torsion_atom_site_label_1
_geom_torsion_atom_site_label_2
_geom_torsion_atom_site_label_3
_geom_torsion_atom_site_label_4
_geom_torsion
_geom_torsion_publ_flag
N11 Cu1 N2 C10 -121.9(6) n
N12 Cu1 N2 C10 117.2(8) n
N3 Cu1 N2 C10 3.3(6) n
N11 Cu1 N2 C6 51.8(8) n
N12 Cu1 N2 C6 -69.0(10) n
N3 Cu1 N2 C6 177.0(8) n
N11 Cu1 N3 C11 115.1(6) n
N12 Cu1 N3 C11 -150.3(6) n
N2 Cu1 N3 C11 -1.8(6) n
N11 Cu1 N3 C13 -66.1(9) n
N12 Cu1 N3 C13 28.5(9) n
N2 Cu1 N3 C13 177.0(9) n
C5 N1 C1 C2 0.0(19) n
N1 C1 C2 C3 2(2) n
C1 C2 C3 C4 -2(2) n
C2 C3 C4 C5 0(2) n
C3 C4 C5 N1 1(2) n
C3 C4 C5 C6 179.6(13) n
C1 N1 C5 C4 -1.4(16) n
C1 N1 C5 C6 -179.8(10) n
C10 N2 C6 C7 -1.0(13) n
Cu1 N2 C6 C7 -174.6(7) n
C10 N2 C6 C5 178.5(8) n
Cu1 N2 C6 C5 4.8(12) n
C4 C5 C6 C7 18.3(16) n
N1 C5 C6 C7 -163.4(10) n
C4 C5 C6 N2 -161.2(10) n
N1 C5 C6 N2 17.2(13) n
N2 C6 C7 C8 0.7(15) n
C5 C6 C7 C8 -178.8(9) n
C6 C7 C8 C9 0.4(15) n
C7 C8 C9 C10 -1.1(14) n
C6 N2 C10 C9 0.3(13) n
Cu1 N2 C10 C9 174.5(7) n
C6 N2 C10 C11 -178.4(7) n
Cu1 N2 C10 C11 -4.1(10) n
C8 C9 C10 N2 0.8(14) n
C8 C9 C10 C11 179.4(9) n
C12 N6 C11 N3 -0.8(13) n
C12 N6 C11 C10 179.6(7) n
C13 N3 C11 N6 1.7(13) n
Cu1 N3 C11 N6 -179.3(7) n
C13 N3 C11 C10 -178.8(7) n
Cu1 N3 C11 C10 0.3(10) n
N2 C10 C11 N6 -177.9(8) n
C9 C10 C11 N6 3.4(12) n
N2 C10 C11 N3 2.5(12) n
C9 C10 C11 N3 -176.2(8) n
C13 N7 C12 N6 5.8(13) n
C13 N7 C12 C24 -172.6(8) n
C11 N6 C12 N7 -3.1(12) n
C11 N6 C12 C24 175.3(8) n
C12 N7 C13 N3 -4.9(14) n
C12 N7 C13 C14 171.1(8) n
C11 N3 C13 N7 1.3(13) n
Cu1 N3 C13 N7 -177.5(7) n
C11 N3 C13 C14 -174.8(8) n
Cu1 N3 C13 C14 6.3(12) n
C18 N4 C14 C15 0.0(14) n
Cu2 N4 C14 C15 -151.2(8) n
C18 N4 C14 C13 -179.9(8) n
Cu2 N4 C14 C13 28.9(11) n
N7 C13 C14 N4 -125.9(9) n
N3 C13 C14 N4 50.5(11) n
N7 C13 C14 C15 54.3(14) n
N3 C13 C14 C15 -129.4(10) n
N4 C14 C15 C16 -3.0(16) n
C13 C14 C15 C16 176.8(10) n
C14 C15 C16 C17 2.7(18) n
C15 C16 C17 C18 0.5(18) n
C14 N4 C18 C17 3.3(13) n
Cu2 N4 C18 C17 158.0(8) n
C14 N4 C18 C19 -175.3(8) n
Cu2 N4 C18 C19 -20.6(10) n
C16 C17 C18 N4 -3.6(16) n
C16 C17 C18 C19 174.9(10) n
C23 N5 C19 C20 -0.4(15) n
Cu2 N5 C19 C20 175.2(8) n
C23 N5 C19 C18 179.8(9) n
Cu2 N5 C19 C18 -4.5(11) n
N4 C18 C19 N5 17.2(12) n
C17 C18 C19 N5 -161.3(10) n
N4 C18 C19 C20 -162.5(9) n
C17 C18 C19 C20 18.9(16) n
N5 C19 C20 C21 0.1(16) n
C18 C19 C20 C21 179.8(10) n
C19 C20 C21 C22 0.0(18) n
C20 C21 C22 C23 0(2) n
C19 N5 C23 C22 0.7(17) n
Cu2 N5 C23 C22 -174.3(10) n
C21 C22 C23 N5 -1(2) n
N7 C12 C24 C25 178.3(9) n
N6 C12 C24 C25 -0.3(13) n
N7 C12 C24 C29 1.8(13) n
N6 C12 C24 C29 -176.7(9) n
C29 C24 C25 C26 1.1(16) n
C12 C24 C25 C26 -175.3(10) n
C24 C25 C26 C27 -1.6(18) n
C25 C26 C27 C28 0.9(19) n
C25 C26 C27 Br1 179.0(9) n
C26 C27 C28 C29 0.2(18) n
Br1 C27 C28 C29 -177.8(8) n
C27 C28 C29 C24 -0.6(17) n
C25 C24 C29 C28 0.0(16) n
C12 C24 C29 C28 176.6(9) n
C23 N5 Cu2 N9 -47.6(12) n
C19 N5 Cu2 N9 137.1(8) n
C23 N5 Cu2 N4 170.3(9) n
C19 N5 Cu2 N4 -5.0(7) n
C23 N5 Cu2 N10 50.6(10) n
C19 N5 Cu2 N10 -124.7(7) n
C14 N4 Cu2 N5 167.0(8) n
C18 N4 Cu2 N5 14.1(6) n
C14 N4 Cu2 N9 8.2(8) n
C18 N4 Cu2 N9 -144.7(6) n
C14 N4 Cu2 N10 -85.3(8) n
C18 N4 Cu2 N10 121.7(6) n
N5 Cu2 N9 C39 110.2(9) n
N4 Cu2 N9 C39 -115.5(7) n
N10 Cu2 N9 C39 3.1(6) n
N5 Cu2 N9 C35 -76.8(10) n
N4 Cu2 N9 C35 57.6(8) n
N10 Cu2 N9 C35 176.2(8) n
N5 Cu2 N10 C40 -150.2(6) n
N9 Cu2 N10 C40 -0.7(6) n
N4 Cu2 N10 C40 119.0(7) n
N5 Cu2 N10 C42 26.7(9) n
N9 Cu2 N10 C42 176.3(9) n
N4 Cu2 N10 C42 -64.0(9) n
N12 Cu1 N11 C43 170.8(8) n
N2 Cu1 N11 C43 18.2(9) n
N3 Cu1 N11 C43 -78.3(8) n
N12 Cu1 N11 C47 9.2(6) n
N2 Cu1 N11 C47 -143.4(6) n
N3 Cu1 N11 C47 120.1(6) n
N11 Cu1 N12 C48 -3.3(7) n
N2 Cu1 N12 C48 126.8(8) n
N3 Cu1 N12 C48 -128.8(7) n
N11 Cu1 N12 C52 169.6(9) n
N2 Cu1 N12 C52 -60.3(11) n
N3 Cu1 N12 C52 44.1(9) n
C34 N8 C30 C31 3(2) n
N8 C30 C31 C32 -4(2) n
C30 C31 C32 C33 3(2) n
C31 C32 C33 C34 -1(2) n
C30 N8 C34 C33 -2.1(18) n
C30 N8 C34 C35 -178.8(11) n
C32 C33 C34 N8 1.0(18) n
C32 C33 C34 C35 177.7(11) n
C39 N9 C35 C36 -0.7(13) n
Cu2 N9 C35 C36 -173.9(7) n
C39 N9 C35 C34 178.4(8) n
Cu2 N9 C35 C34 5.2(11) n
N8 C34 C35 N9 11.3(13) n
C33 C34 C35 N9 -165.5(10) n
N8 C34 C35 C36 -169.7(10) n
C33 C34 C35 C36 13.5(15) n
N9 C35 C36 C37 1.1(15) n
C34 C35 C36 C37 -177.9(9) n
C35 C36 C37 C38 -1.2(16) n
C36 C37 C38 C39 1.0(15) n
C35 N9 C39 C38 0.4(13) n
Cu2 N9 C39 C38 174.1(7) n
C35 N9 C39 C40 -178.5(8) n
Cu2 N9 C39 C40 -4.9(10) n
C37 C38 C39 N9 -0.6(15) n
C37 C38 C39 C40 178.3(9) n
C41 N13 C40 N10 -2.0(14) n
C41 N13 C40 C39 177.9(8) n
C42 N10 C40 N13 0.8(14) n
Cu2 N10 C40 N13 178.3(8) n
C42 N10 C40 C39 -179.0(8) n
Cu2 N10 C40 C39 -1.5(10) n
N9 C39 C40 N13 -175.7(8) n
C38 C39 C40 N13 5.3(14) n
N9 C39 C40 N10 4.1(12) n
C38 C39 C40 N10 -174.8(9) n
C42 N14 C41 N13 3.9(14) n
C42 N14 C41 C53 -174.8(8) n
C40 N13 C41 N14 -0.6(14) n
C40 N13 C41 C53 178.2(8) n
C41 N14 C42 N10 -5.2(14) n
C41 N14 C42 C43 174.2(9) n
C40 N10 C42 N14 3.1(14) n
Cu2 N10 C42 N14 -173.8(7) n
C40 N10 C42 C43 -176.3(8) n
Cu2 N10 C42 C43 6.8(13) n
C47 N11 C43 C44 3.1(15) n
Cu1 N11 C43 C44 -157.4(9) n
C47 N11 C43 C42 -178.5(8) n
Cu1 N11 C43 C42 21.1(12) n
N14 C42 C43 N11 -125.6(10) n
N10 C42 C43 N11 53.8(12) n
N14 C42 C43 C44 52.8(15) n
N10 C42 C43 C44 -127.8(11) n
N11 C43 C44 C45 -5.1(19) n
C42 C43 C44 C45 176.5(13) n
C43 C44 C45 C46 3(2) n
C44 C45 C46 C47 2(2) n
C43 N11 C47 C46 1.4(14) n
Cu1 N11 C47 C46 164.2(8) n
C43 N11 C47 C48 -176.3(8) n
Cu1 N11 C47 C48 -13.5(10) n
C45 C46 C47 N11 -3.8(16) n
C45 C46 C47 C48 173.7(11) n
C52 N12 C48 C47 -176.8(9) n
Cu1 N12 C48 C47 -3.2(11) n
C52 N12 C48 C49 2.3(14) n
Cu1 N12 C48 C49 176.0(7) n
N11 C47 C48 N12 11.3(13) n
C46 C47 C48 N12 -166.3(10) n
N11 C47 C48 C49 -167.8(9) n
C46 C47 C48 C49 14.6(16) n
N12 C48 C49 C50 -0.1(16) n
C47 C48 C49 C50 179.0(10) n
C48 C49 C50 C51 -1.3(18) n
C49 C50 C51 C52 0.3(19) n
C48 N12 C52 C51 -3.4(16) n
Cu1 N12 C52 C51 -176.0(9) n
C50 C51 C52 N12 2.1(18) n
N14 C41 C53 C58 -6.6(15) n
N13 C41 C53 C58 174.6(10) n
N14 C41 C53 C54 174.7(9) n
N13 C41 C53 C54 -4.2(14) n
C58 C53 C54 C55 1.0(17) n
C41 C53 C54 C55 179.6(9) n
C53 C54 C55 C56 -1.7(16) n
C54 C55 C56 C57 3(2) n
C54 C55 C56 Br2 -178.5(8) n
C55 C56 C57 C58 -3(2) n
Br2 C56 C57 C58 178.5(10) n
C54 C53 C58 C57 -1.0(19) n
C41 C53 C58 C57 -179.7(11) n
C56 C57 C58 C53 2(2) n
F24 P2 F21 F23 -96(5) n
F251 P2 F21 F23 95(5) n
F221 P2 F21 F23 50(3) n
F261 P2 F21 F23 -41(4) n
F241 P2 F21 F23 -152(3) n
F211 P2 F21 F23 146(4) n
F231 P2 F21 F23 -108(4) n
F25 P2 F21 F23 159(3) n
F26 P2 F21 F23 -3(4) n
F22 P2 F21 F23 70(3) n
P2 F21 F23 F26 3(5) n
F24 P2 F23 F21 93(5) n
F251 P2 F23 F21 -141(3) n
F221 P2 F23 F21 -102(5) n
F261 P2 F23 F21 142(3) n
F241 P2 F23 F21 87(9) n
F211 P2 F23 F21 -29(3) n
F231 P2 F23 F21 55(3) n
F25 P2 F23 F21 -36(5) n
F26 P2 F23 F21 177(4) n
F22 P2 F23 F21 -108(4) n
F21 P2 F23 F26 -177(4) n
F24 P2 F23 F26 -84(5) n
F251 P2 F23 F26 42(4) n
F221 P2 F23 F26 80(4) n
F261 P2 F23 F26 -35(2) n
F241 P2 F23 F26 -90(8) n
F211 P2 F23 F26 154(2) n
F231 P2 F23 F26 -123(3) n
F25 P2 F23 F26 147(4) n
F22 P2 F23 F26 75(3) n
F21 F23 F26 P2 -3(4) n
F21 P2 F26 F23 2(3) n
F24 P2 F26 F23 101(3) n
F251 P2 F26 F23 -147(3) n
F221 P2 F26 F23 -54(3) n
F261 P2 F26 F23 105(7) n
F241 P2 F26 F23 155(3) n
F211 P2 F26 F23 -60(7) n
F231 P2 F26 F23 65(3) n
F25 P2 F26 F23 -145(5) n
F22 P2 F26 F23 -87(3) n
F21 P2 F241 F251 -150(3) n
F24 P2 F241 F251 134(6) n
F221 P2 F241 F251 -23(5) n
F261 P2 F241 F251 88.8(19) n
F211 P2 F241 F251 -100.9(16) n
F231 P2 F241 F251 173.3(19) n
F23 P2 F241 F251 141(8) n
F25 P2 F241 F251 -79(3) n
F26 P2 F241 F251 62(3) n
F22 P2 F241 F251 -22(2) n
F21 P2 F251 F241 128(6) n
F24 P2 F251 F241 -41(5) n
F221 P2 F251 F241 170(2) n
F261 P2 F251 F241 -92.0(19) n
F211 P2 F251 F241 85.5(16) n
F231 P2 F251 F241 -13(3) n
F23 P2 F251 F241 -162(4) n
F25 P2 F251 F241 56.1(17) n
F26 P2 F251 F241 -125(3) n
F22 P2 F251 F241 158(3) n
